data_5910147
loop_
_publ_author_name
'Wyckoff, R. W. G.'

_publ_section_title
;
Pages 239 & 248 from the second edition of Structure of Crystals by Wyckoff
R W G. Published by The Chemical Catalog Company, INC, New York in 1931.
;
_journal_name_full 'The second edition of Structure of Crystals'
_journal_page_first 239
_journal_page_last 248
_journal_year 1931
_chemical_formula_structural SiO2
_chemical_formula_sum 'O2 Si'
_chemical_name_systematic 'Beta Tridymite'
_space_group_IT_number 194
_symmetry_cell_setting hexagonal
_symmetry_space_group_name_Hall '-P 6c 2c'
_symmetry_space_group_name_H-M 'P 63/m m c'
_audit_creation_date 2005-03-11
_audit_creation_method
;
Pages 239 & 248 from the second edition of Structure of Crystals by Wyckoff
R W G. Published by The Chemical Catalog Company, INC, New York in 1931.
;
_audit_update_record 'created by Girish Upreti, Portland State University'
_cell_angle_alpha 90
_cell_angle_beta 90
_cell_angle_gamma 120
_cell_length_a 5.03
_cell_length_b 5.03
_cell_length_c 8.22
_cell_volume 180.110
_cod_original_sg_symbol_H-M 'P63/m m c'
_cod_original_formula_sum 'Si O2'
_cod_database_code 5910147

loop_
_symmetry_equiv_pos_as_xyz
x,y,z
x-y,x,z+1/2
y,-x+y,z+1/2
-y,x-y,z
-x+y,-x,z
x-y,-y,-z
-x,-x+y,-z
-x,-y,z+1/2
y,x,-z
-y,-x,-z+1/2
-x+y,y,-z+1/2
x,x-y,-z+1/2
-x,-y,-z
-x+y,-x,-z+1/2
-y,x-y,-z+1/2
y,-x+y,-z
x-y,x,-z
-x+y,y,z
x,x-y,z
x,y,-z+1/2
-y,-x,z
y,x,z+1/2
x-y,-y,z+1/2
-x,-x+y,z+1/2

loop_
_atom_site_fract_x
_atom_site_fract_y
_atom_site_fract_z
_atom_site_label
0.33333 0.66667 0.43750 Si
0.33333 0.66667 0.25000 O1
0.50000 0.00000 0.50000 O2
